data_7227332
loop_
_publ_author_name
'Duan, Xing'
'Cui, Yuanjing'
'Yang, Yu'
'Qian, Guodong'

_publ_section_title
;
 A novel methoxy-decorated metal--organic framework exhibiting high
 acetylene and carbon dioxide storage capacities
;
_journal_issue 11
_journal_name_full CrystEngComm
_journal_page_first 1464
_journal_paper_doi 10.1039/C6CE02291J
_journal_volume 19
_journal_year 2017
_chemical_formula_sum 'C28 H18 Cu2 O12'
_chemical_formula_weight 673.50
_chemical_name_systematic ZJU-12
_space_group_IT_number 166
_symmetry_cell_setting trigonal
_symmetry_space_group_name_Hall '-R 3 2"'
_symmetry_space_group_name_H-M 'R -3 m :H'
_atom_sites_solution_hydrogens geom
_atom_sites_solution_primary direct
_atom_sites_solution_secondary difmap
_audit_creation_method SHELXL-97
_audit_update_record
;
2016-10-17 deposited with the CCDC.
2016-12-28 downloaded from the CCDC.
;
_cell_angle_alpha 90.00
_cell_angle_beta 90.00
_cell_angle_gamma 120.00
_cell_formula_units_Z 9
_cell_length_a 18.6401(5)
_cell_length_b 18.6401(5)
_cell_length_c 39.7480(9)
_cell_measurement_reflns_used 38107
_cell_measurement_temperature 296(2)
_cell_measurement_theta_max 25.34
_cell_measurement_theta_min 1.36
_cell_volume 11960.3(5)
_computing_cell_refinement 'CrysAlisPro (Oxford Diffraction Ltd., 2010)'
_computing_data_collection 'CrysAlisPro (Oxford Diffraction Ltd., 2010)'
_computing_data_reduction 'CrysAlisPro (Oxford Diffraction Ltd., 2010)'
_computing_structure_refinement 'SHELXL-97 (Sheldrick, 1997)'
_computing_structure_solution 'SHELXS-97 (Sheldrick, 1990)'
_diffrn_ambient_temperature 296(2)
_diffrn_detector_area_resol_mean 10.3592
_diffrn_measured_fraction_theta_full 1.000
_diffrn_measured_fraction_theta_max 1.000
_diffrn_measurement_device_type 'Xcalibur, Atlas, Gemini ultra'
_diffrn_measurement_method '\w scans'
_diffrn_radiation_monochromator graphite
_diffrn_radiation_source 'fine-focus sealed tube'
_diffrn_radiation_type MoK\a
_diffrn_radiation_wavelength 0.71073
_diffrn_reflns_av_R_equivalents 0.0385
_diffrn_reflns_av_sigmaI/netI 0.0161
_diffrn_reflns_limit_h_max 22
_diffrn_reflns_limit_h_min -22
_diffrn_reflns_limit_k_max 22
_diffrn_reflns_limit_k_min -22
_diffrn_reflns_limit_l_max 33
_diffrn_reflns_limit_l_min -47
_diffrn_reflns_number 38107
_diffrn_reflns_theta_full 25.34
_diffrn_reflns_theta_max 25.34
_diffrn_reflns_theta_min 1.36
_diffrn_standards_interval_count none
_diffrn_standards_interval_time none
_diffrn_standards_number none
_exptl_absorpt_coefficient_mu 0.834
_exptl_absorpt_correction_T_max 0.839
_exptl_absorpt_correction_T_min 0.733
_exptl_absorpt_correction_type empirical
_exptl_absorpt_process_details SADABS
_exptl_crystal_colour green
_exptl_crystal_density_diffrn 0.842
_exptl_crystal_density_method 'not measured'
_exptl_crystal_description block
_exptl_crystal_F_000 3060
_exptl_crystal_size_max 0.43
_exptl_crystal_size_mid 0.32
_exptl_crystal_size_min 0.21
_platon_squeeze_details
;
;
_refine_diff_density_max 0.605
_refine_diff_density_min -0.448
_refine_diff_density_rms 0.050
_refine_ls_extinction_method none
_refine_ls_goodness_of_fit_ref 1.171
_refine_ls_hydrogen_treatment constr
_refine_ls_matrix_type full
_refine_ls_number_parameters 112
_refine_ls_number_reflns 2695
_refine_ls_number_restraints 0
_refine_ls_restrained_S_all 1.171
_refine_ls_R_factor_all 0.0500
_refine_ls_R_factor_gt 0.0405
_refine_ls_shift/su_max 0.000
_refine_ls_shift/su_mean 0.000
_refine_ls_structure_factor_coef Fsqd
_refine_ls_weighting_details 'calc w=1/[\s^2^(Fo^2^)+(0.0653P)^2^+10.8627P] where P=(Fo^2^+2Fc^2^)/3'
_refine_ls_weighting_scheme calc
_refine_ls_wR_factor_gt 0.1199
_refine_ls_wR_factor_ref 0.1239
_reflns_number_gt 2262
_reflns_number_total 2695
_reflns_threshold_expression >2sigma(I)
_cod_data_source_file c6ce02291j2.cif
_cod_data_source_block New
_cod_depositor_comments 'Adding full bibliography for 7227332.cif.'
_cod_original_sg_symbol_H-M R-3m
_cod_database_code 7227332

loop_
_symmetry_equiv_pos_as_xyz
'x, y, z'
'-y, x-y, z'
'-x+y, -x, z'
'y, x, -z'
'x-y, -y, -z'
'-x, -x+y, -z'
'x+2/3, y+1/3, z+1/3'
'-y+2/3, x-y+1/3, z+1/3'
'-x+y+2/3, -x+1/3, z+1/3'
'y+2/3, x+1/3, -z+1/3'
'x-y+2/3, -y+1/3, -z+1/3'
'-x+2/3, -x+y+1/3, -z+1/3'
'x+1/3, y+2/3, z+2/3'
'-y+1/3, x-y+2/3, z+2/3'
'-x+y+1/3, -x+2/3, z+2/3'
'y+1/3, x+2/3, -z+2/3'
'x-y+1/3, -y+2/3, -z+2/3'
'-x+1/3, -x+y+2/3, -z+2/3'
'-x, -y, -z'
'y, -x+y, -z'
'x-y, x, -z'
'-y, -x, z'
'-x+y, y, z'
'x, x-y, z'
'-x+2/3, -y+1/3, -z+1/3'
'y+2/3, -x+y+1/3, -z+1/3'
'x-y+2/3, x+1/3, -z+1/3'
'-y+2/3, -x+1/3, z+1/3'
'-x+y+2/3, y+1/3, z+1/3'
'x+2/3, x-y+1/3, z+1/3'
'-x+1/3, -y+2/3, -z+2/3'
'y+1/3, -x+y+2/3, -z+2/3'
'x-y+1/3, x+2/3, -z+2/3'
'-y+1/3, -x+2/3, z+2/3'
'-x+y+1/3, y+2/3, z+2/3'
'x+1/3, x-y+2/3, z+2/3'

loop_
_atom_site_label
_atom_site_type_symbol
_atom_site_fract_x
_atom_site_fract_y
_atom_site_fract_z
_atom_site_U_iso_or_equiv
_atom_site_adp_type
_atom_site_occupancy
_atom_site_symmetry_multiplicity
_atom_site_calc_flag
_atom_site_refinement_flags
Cu1 Cu 0.476433(12) 0.95287(2) 0.027388(10) 0.04219(17) Uani 1 2 d S
O1 O 0.51856(12) 0.89021(11) 0.00301(5) 0.0592(5) Uani 1 1 d .
O2 O 0.55919(13) 0.96967(11) -0.04294(5) 0.0618(5) Uani 1 1 d .
O3 O 0.43904(13) 0.8781(3) 0.07159(9) 0.1115(14) Uani 1 2 d S
O4 O 0.8090(4) 0.90450(18) -0.09000(14) 0.335(8) Uani 1 2 d S
C1 C 0.54907(17) 0.90821(15) -0.02582(7) 0.0508(6) Uani 1 1 d .
C2 C 0.57560(17) 0.85279(15) -0.04168(7) 0.0523(6) Uani 1 1 d .
C3 C 0.5556(2) 0.77782(12) -0.02623(9) 0.0513(9) Uani 1 2 d S
H3A H 0.5289 0.7644 -0.0055 0.062 Uiso 1 2 calc SR
C4 C 0.61849(19) 0.87344(17) -0.07224(7) 0.0616(7) Uani 1 1 d .
H4A H 0.6319 0.9233 -0.0826 0.074 Uiso 1 1 calc R
C5 C 0.6413(3) 0.82066(14) -0.08733(10) 0.0618(10) Uani 1 2 d S
C6 C 0.5571(4) 0.77855(18) -0.15324(14) 0.132(3) Uani 1 2 d S
H6A H 0.5262 0.7631 -0.1335 0.158 Uiso 1 2 calc SR
C7 C 0.6456(3) 0.82278(13) -0.15109(11) 0.0581(10) Uani 1 2 d S
C8 C 0.6869(3) 0.84344(15) -0.12010(12) 0.0718(12) Uani 1 2 d S
C9 C 0.7706(4) 0.8853(2) -0.12027(15) 0.163(4) Uani 1 2 d S
C10 C 0.8155(4) 0.9077(2) -0.15077(16) 0.235(7) Uani 1 2 d S
H10A H 0.8731 0.9365 -0.1503 0.282 Uiso 1 2 calc SR
C11 C 0.8692(13) 0.9346(6) -0.0817(5) 0.365(12) Uani 1 2 d S
H11A H 0.8843 0.9421 -0.0589 0.547 Uiso 1 2 d S
H11B H 0.9018 0.9088 -0.0923 0.547 Uiso 0.50 1 d P

loop_
_atom_site_aniso_label
_atom_site_aniso_U_11
_atom_site_aniso_U_22
_atom_site_aniso_U_33
_atom_site_aniso_U_23
_atom_site_aniso_U_13
_atom_site_aniso_U_12
Cu1 0.0484(2) 0.0343(2) 0.0392(3) 0.00694(16) 0.00347(8) 0.01713(12)
O1 0.0824(13) 0.0498(10) 0.0543(11) 0.0073(8) 0.0139(10) 0.0398(10)
O2 0.0817(13) 0.0547(11) 0.0582(11) 0.0091(9) 0.0160(10) 0.0410(10)
O3 0.127(2) 0.122(3) 0.084(2) 0.063(2) 0.0314(12) 0.0608(16)
O4 0.083(4) 0.657(19) 0.073(3) -0.0012(14) -0.002(3) 0.0417(18)
C1 0.0580(15) 0.0403(13) 0.0526(15) 0.0046(11) 0.0022(12) 0.0234(12)
C2 0.0627(16) 0.0462(14) 0.0498(14) 0.0040(11) 0.0060(12) 0.0285(13)
C3 0.062(2) 0.0512(14) 0.0444(19) 0.0038(8) 0.0075(17) 0.0308(11)
C4 0.0726(18) 0.0540(16) 0.0606(17) 0.0102(13) 0.0110(14) 0.0335(15)
C5 0.072(3) 0.0638(18) 0.052(2) 0.0069(10) 0.014(2) 0.0359(13)
C6 0.077(4) 0.207(7) 0.068(4) 0.0154(16) 0.031(3) 0.0384(19)
C7 0.069(3) 0.0507(14) 0.061(2) 0.0089(10) 0.018(2) 0.0347(13)
C8 0.075(3) 0.075(2) 0.065(3) 0.0088(12) 0.018(2) 0.0377(15)
C9 0.080(4) 0.280(10) 0.063(4) 0.0073(16) 0.015(3) 0.040(2)
C10 0.057(3) 0.450(16) 0.066(4) 0.0080(16) 0.016(3) 0.0287(17)
C11 0.33(2) 0.435(19) 0.296(19) -0.102(9) -0.204(17) 0.164(10)

loop_
_atom_type_symbol
_atom_type_description
_atom_type_scat_dispersion_real
_atom_type_scat_dispersion_imag
_atom_type_scat_source
C C 0.0033 0.0016 'International Tables Vol C Tables 4.2.6.8 and 6.1.1.4'
H H 0.0000 0.0000 'International Tables Vol C Tables 4.2.6.8 and 6.1.1.4'
O O 0.0106 0.0060 'International Tables Vol C Tables 4.2.6.8 and 6.1.1.4'
Cu Cu 0.3201 1.2651 'International Tables Vol C Tables 4.2.6.8 and 6.1.1.4'

loop_
_geom_angle_atom_site_label_1
_geom_angle_atom_site_label_2
_geom_angle_atom_site_label_3
_geom_angle
_geom_angle_site_symmetry_1
_geom_angle_site_symmetry_3
O1 Cu1 O1 88.70(12) 23 .
O1 Cu1 O2 89.49(9) 23 19_675
O1 Cu1 O2 167.57(8) . 19_675
O1 Cu1 O2 167.57(8) 23 5_675
O1 Cu1 O2 89.49(9) . 5_675
O2 Cu1 O2 89.63(12) 19_675 5_675
O1 Cu1 O3 96.62(10) 23 .
O1 Cu1 O3 96.62(10) . .
O2 Cu1 O3 95.80(10) 19_675 .
O2 Cu1 O3 95.80(10) 5_675 .
O1 Cu1 Cu1 83.71(5) 23 19_675
O1 Cu1 Cu1 83.71(5) . 19_675
O2 Cu1 Cu1 83.88(6) 19_675 19_675
O2 Cu1 Cu1 83.88(6) 5_675 19_675
O3 Cu1 Cu1 179.54(14) . 19_675
C1 O1 Cu1 123.95(17) . .
C1 O2 Cu1 123.00(17) . 19_675
C11 O4 C9 136.0(14) . .
O1 C1 O2 125.4(2) . .
O1 C1 C2 117.8(2) . .
O2 C1 C2 116.8(2) . .
C3 C2 C4 119.2(3) . .
C3 C2 C1 119.6(2) . .
C4 C2 C1 121.3(2) . .
C2 C3 C2 120.4(3) 24_565 .
C5 C4 C2 121.1(3) . .
C4 C5 C4 119.1(4) . 24_565
C4 C5 C8 120.45(18) . .
C4 C5 C8 120.45(18) 24_565 .
C10 C6 C7 122.0(5) 31_664 .
C8 C7 C7 122.7(5) . 31_664
C8 C7 C6 121.9(4) . .
C7 C7 C6 115.4(5) 31_664 .
C9 C8 C7 118.2(5) . .
C9 C8 C5 119.7(5) . .
C7 C8 C5 122.1(4) . .
C8 C9 O4 117.0(5) . .
C8 C9 C10 121.2(6) . .
O4 C9 C10 121.8(6) . .
C6 C10 C9 120.6(6) 31_664 .

loop_
_geom_bond_atom_site_label_1
_geom_bond_atom_site_label_2
_geom_bond_distance
_geom_bond_site_symmetry_2
Cu1 O1 1.9586(18) 23
Cu1 O1 1.9586(18) .
Cu1 O2 1.9665(18) 19_675
Cu1 O2 1.9665(18) 5_675
Cu1 O3 2.132(3) .
Cu1 Cu1 2.6563(7) 19_675
O1 C1 1.248(3) .
O2 C1 1.263(3) .
O2 Cu1 1.9665(18) 19_675
O4 C11 1.026(17) .
O4 C9 1.354(8) .
C1 C2 1.490(4) .
C2 C3 1.396(3) .
C2 C4 1.398(4) .
C3 C2 1.396(3) 24_565
C4 C5 1.388(3) .
C5 C4 1.388(3) 24_565
C5 C8 1.496(6) .
C6 C10 1.327(8) 31_664
C6 C7 1.431(7) .
C7 C8 1.401(7) .
C7 C7 1.414(8) 31_664
C8 C9 1.351(8) .
C9 C10 1.413(8) .
C10 C6 1.327(8) 31_664

loop_
_platon_squeeze_void_nr
_platon_squeeze_void_average_x
_platon_squeeze_void_average_y
_platon_squeeze_void_average_z
_platon_squeeze_void_volume
_platon_squeeze_void_count_electrons
_platon_squeeze_void_content
1 -0.055 -0.038 0.003 7414 1770 ' '
